data_4121685
loop_
_publ_author_name
'Zheng, Bo'
'Tang, Fengzhi'
'Luo, Jia'
'Schultz, Jason W.'
'Rath, Nigam P.'
'Mirica, Liviu M.'

_publ_section_title
;
 Organometallic Nickel(III) Complexes Relevant to Cross-Coupling and
 Carbon-Heteroatom Bond Formation Reactions.
;
_journal_issue 17
_journal_name_full 'Journal of the American Chemical Society'
_journal_page_first 6499
_journal_page_last 6504
_journal_paper_doi 10.1021/ja5024749
_journal_volume 136
_journal_year 2014
_chemical_formula_moiety '2(C28 H36 Br F N4 Ni), 2(F6 P), 3(C4 H8 O)'
_chemical_formula_sum 'C68 H96 Br2 F14 N8 Ni2 O3 P2'
_chemical_formula_weight 1678.70
_chemical_name_systematic
; 
 ? 
;
_space_group_crystal_system monoclinic
_space_group_IT_number 14
_space_group_name_Hall '-P 2ybc'
_space_group_name_H-M_alt 'P 1 21/c 1'
_symmetry_space_group_name_Hall '-P 2ybc'
_symmetry_space_group_name_H-M 'P 1 21/c 1'
_atom_sites_solution_hydrogens geom
_atom_sites_solution_primary direct
_atom_sites_solution_secondary difmap
_audit_creation_method SHELXL-2013
_cell_angle_alpha 90
_cell_angle_beta 106.176(3)
_cell_angle_gamma 90
_cell_formula_units_Z 2
_cell_length_a 11.2518(5)
_cell_length_b 24.6980(11)
_cell_length_c 13.5396(5)
_cell_measurement_reflns_used 6642
_cell_measurement_temperature 150(2)
_cell_measurement_theta_max 20.86
_cell_measurement_theta_min 2.50
_cell_volume 3613.7(3)
_computing_cell_refinement 'Bruker SAINT'
_computing_data_collection 'Bruker APEX2'
_computing_data_reduction 'Bruker SAINT'
_computing_molecular_graphics 'Bruker SHELXTL'
_computing_publication_material 'Bruker SHELXTL'
_computing_structure_refinement 'SHELXL-2013 (Sheldrick, 2013)'
_computing_structure_solution 'SHELXS-97 (Sheldrick, 2008)'
_diffrn_ambient_temperature 150(2)
_diffrn_measured_fraction_theta_full 1.000
_diffrn_measured_fraction_theta_max 1.000
_diffrn_measurement_device_type 'Bruker APEX-II CCD'
_diffrn_measurement_method '\f and \w scans'
_diffrn_radiation_type MoK\a
_diffrn_radiation_wavelength 0.71073
_diffrn_reflns_av_R_equivalents 0.0939
_diffrn_reflns_av_unetI/netI 0.0753
_diffrn_reflns_Laue_measured_fraction_full 1.000
_diffrn_reflns_Laue_measured_fraction_max 1.000
_diffrn_reflns_limit_h_max 13
_diffrn_reflns_limit_h_min -13
_diffrn_reflns_limit_k_max 29
_diffrn_reflns_limit_k_min -29
_diffrn_reflns_limit_l_max 16
_diffrn_reflns_limit_l_min -15
_diffrn_reflns_number 47058
_diffrn_reflns_point_group_measured_fraction_full 1.000
_diffrn_reflns_point_group_measured_fraction_max 1.000
_diffrn_reflns_theta_full 25.000
_diffrn_reflns_theta_max 24.999
_diffrn_reflns_theta_min 1.770
_exptl_absorpt_coefficient_mu 1.759
_exptl_absorpt_correction_T_max 0.7452
_exptl_absorpt_correction_T_min 0.6621
_exptl_absorpt_correction_type multi-scan
_exptl_absorpt_process_details 'sadabs v2012/1'
_exptl_crystal_colour green
_exptl_crystal_density_diffrn 1.543
_exptl_crystal_description plate
_exptl_crystal_F_000 1732
_exptl_crystal_size_max 0.231
_exptl_crystal_size_mid 0.123
_exptl_crystal_size_min 0.072
_refine_diff_density_max 0.674
_refine_diff_density_min -0.501
_refine_diff_density_rms 0.088
_refine_ls_extinction_method none
_refine_ls_goodness_of_fit_ref 1.002
_refine_ls_hydrogen_treatment constr
_refine_ls_matrix_type full
_refine_ls_number_parameters 486
_refine_ls_number_reflns 6362
_refine_ls_number_restraints 120
_refine_ls_restrained_S_all 1.022
_refine_ls_R_factor_all 0.0904
_refine_ls_R_factor_gt 0.0455
_refine_ls_shift/su_max 0.003
_refine_ls_shift/su_mean 0.000
_refine_ls_structure_factor_coef Fsqd
_refine_ls_weighting_details 'w=1/[\s^2^(Fo^2^)+(0.0376P)^2^+6.3684P] where P=(Fo^2^+2Fc^2^)/3'
_refine_ls_weighting_scheme calc
_refine_ls_wR_factor_gt 0.0880
_refine_ls_wR_factor_ref 0.1039
_reflns_Friedel_coverage 0.000
_reflns_number_gt 4253
_reflns_number_total 6362
_reflns_threshold_expression 'I > 2\s(I)'
_cod_data_source_file ja5024749_si_002.cif
_cod_data_source_block l6313
_cod_depositor_comments 'Adding full bibliography for 4121684--4121687.cif.'
_cod_database_code 4121685
_shelx_space_group_comment
; 
The symmetry employed for this shelxl refinement is uniquely defined 
by the following loop, which should always be used as a source of 
symmetry information in preference to the above space-group names. 
They are only intended as comments. 
;
_shelx_estimated_absorpt_t_min 0.687
_shelx_estimated_absorpt_t_max 0.884
_shelxl_version_number 2013-3

loop_
_space_group_symop_operation_xyz
'x, y, z'
'-x, y+1/2, -z+1/2'
'-x, -y, -z'
'x, -y-1/2, z-1/2'

loop_
_atom_site_label
_atom_site_type_symbol
_atom_site_fract_x
_atom_site_fract_y
_atom_site_fract_z
_atom_site_U_iso_or_equiv
_atom_site_adp_type
_atom_site_occupancy
_atom_site_site_symmetry_order
_atom_site_calc_flag
_atom_site_refinement_flags_posn
_atom_site_refinement_flags_adp
_atom_site_refinement_flags_occupancy
_atom_site_disorder_assembly
_atom_site_disorder_group
Br1 Br 0.75551(4) 0.71466(2) 0.63527(3) 0.02641(14) Uani 1 1 d . . . . .
Ni1 Ni 0.78861(5) 0.67938(2) 0.48028(4) 0.01869(15) Uani 1 1 d . . . . .
P1 P 0.32643(12) 0.84681(5) 0.49302(10) 0.0289(3) Uani 1 1 d . . . . .
F1 F 0.8030(3) 0.44092(10) 0.6169(2) 0.0458(8) Uani 1 1 d . . . . .
F2 F 0.3977(3) 0.79636(11) 0.5557(2) 0.0459(8) Uani 1 1 d . . . . .
F3 F 0.2548(3) 0.89664(12) 0.4307(2) 0.0531(9) Uani 1 1 d . . . A 1
F4 F 0.2219(3) 0.83993(12) 0.5504(3) 0.0573(9) Uani 1 1 d . . . B 1
F5 F 0.4300(4) 0.85236(15) 0.4363(4) 0.0755(15) Uani 0.950(4) 1 d . . P A 1
F6 F 0.3968(3) 0.88619(12) 0.5814(3) 0.0560(11) Uani 0.950(4) 1 d . . P A 1
F7 F 0.2538(3) 0.80543(14) 0.4071(2) 0.0571(11) Uani 0.950(4) 1 d . . P A 1
F5' F 0.326(9) 0.828(3) 0.381(7) 0.0755(15) Uani 0.050(4) 1 d . . P A 2
F6' F 0.457(7) 0.874(3) 0.499(6) 0.0560(11) Uani 0.050(4) 1 d . . P A 2
F7' F 0.195(6) 0.842(3) 0.457(5) 0.0571(11) Uani 0.050(4) 1 d . . P A 2
N1 N 0.7905(3) 0.75489(14) 0.4351(3) 0.0197(8) Uani 1 1 d . . . . .
N2 N 0.8135(3) 0.65827(14) 0.3504(3) 0.0195(8) Uani 1 1 d . . . . .
N3 N 1.0002(3) 0.69189(14) 0.5095(3) 0.0207(8) Uani 1 1 d . . . . .
N4 N 0.5888(3) 0.69095(14) 0.3784(3) 0.0207(8) Uani 1 1 d . . . . .
C1 C 0.6828(4) 0.78177(17) 0.4059(3) 0.0198(10) Uani 1 1 d . . . . .
C2 C 0.6804(4) 0.83603(17) 0.3814(3) 0.0239(11) Uani 1 1 d . . . . .
H2 H 0.6041 0.8550 0.3599 0.029 Uiso 1 1 calc R U . . .
C3 C 0.7911(4) 0.86231(18) 0.3886(3) 0.0259(11) Uani 1 1 d . . . . .
H3 H 0.7917 0.9000 0.3746 0.031 Uiso 1 1 calc R U . . .
C4 C 0.8999(4) 0.83389(17) 0.4162(3) 0.0250(11) Uani 1 1 d . . . . .
H4 H 0.9762 0.8515 0.4203 0.030 Uiso 1 1 calc R U . . .
C5 C 0.8974(4) 0.77925(18) 0.4381(3) 0.0217(10) Uani 1 1 d . . . . .
C6 C 1.0091(4) 0.74358(17) 0.4546(3) 0.0233(10) Uani 1 1 d . . . . .
H6A H 1.0218 0.7348 0.3869 0.028 Uiso 1 1 calc R U . . .
H6B H 1.0826 0.7639 0.4946 0.028 Uiso 1 1 calc R U . . .
C7 C 1.0272(4) 0.64692(18) 0.4460(3) 0.0228(10) Uani 1 1 d . . . . .
H7A H 1.0330 0.6124 0.4842 0.027 Uiso 1 1 calc R U . . .
H7B H 1.1076 0.6535 0.4317 0.027 Uiso 1 1 calc R U . . .
C8 C 0.9266(4) 0.64298(17) 0.3463(3) 0.0224(10) Uani 1 1 d . . . . .
C9 C 0.9447(5) 0.62531(18) 0.2551(3) 0.0295(11) Uani 1 1 d . . . . .
H9 H 1.0250 0.6151 0.2520 0.035 Uiso 1 1 calc R U . . .
C10 C 0.8455(5) 0.62253(19) 0.1684(4) 0.0325(12) Uani 1 1 d . . . . .
H10 H 0.8557 0.6086 0.1059 0.039 Uiso 1 1 calc R U . . .
C11 C 0.7315(5) 0.64018(18) 0.1736(3) 0.0289(12) Uani 1 1 d . . . . .
H11 H 0.6624 0.6392 0.1142 0.035 Uiso 1 1 calc R U . . .
C12 C 0.7182(4) 0.65922(16) 0.2656(3) 0.0199(10) Uani 1 1 d . . . . .
C13 C 0.6031(4) 0.68702(18) 0.2729(3) 0.0227(10) Uani 1 1 d . . . . .
H13A H 0.6020 0.7241 0.2447 0.027 Uiso 1 1 calc R U . . .
H13B H 0.5309 0.6674 0.2290 0.027 Uiso 1 1 calc R U . . .
C14 C 0.5692(4) 0.74881(16) 0.4010(3) 0.0220(10) Uani 1 1 d . . . . .
H14A H 0.5491 0.7514 0.4676 0.026 Uiso 1 1 calc R U . . .
H14B H 0.4984 0.7635 0.3468 0.026 Uiso 1 1 calc R U . . .
C15 C 1.0897(4) 0.69160(18) 0.6185(3) 0.0254(11) Uani 1 1 d . . . . .
C16 C 1.0757(4) 0.74425(19) 0.6728(3) 0.0304(12) Uani 1 1 d . . . . .
H16A H 1.1123 0.7740 0.6434 0.046 Uiso 1 1 calc R U . . .
H16B H 1.1180 0.7410 0.7463 0.046 Uiso 1 1 calc R U . . .
H16C H 0.9876 0.7516 0.6636 0.046 Uiso 1 1 calc R U . . .
C17 C 1.2244(4) 0.6861(2) 0.6148(4) 0.0327(12) Uani 1 1 d . . . . .
H17A H 1.2413 0.7132 0.5677 0.049 Uiso 1 1 calc R U . . .
H17B H 1.2375 0.6498 0.5906 0.049 Uiso 1 1 calc R U . . .
H17C H 1.2803 0.6918 0.6838 0.049 Uiso 1 1 calc R U . . .
C18 C 1.0590(4) 0.64377(18) 0.6788(3) 0.0293(11) Uani 1 1 d . . . . .
H18A H 1.1214 0.6411 0.7456 0.044 Uiso 1 1 calc R U . . .
H18B H 1.0586 0.6103 0.6400 0.044 Uiso 1 1 calc R U . . .
H18C H 0.9772 0.6493 0.6896 0.044 Uiso 1 1 calc R U . . .
C19 C 0.4787(4) 0.65592(18) 0.3879(3) 0.0247(11) Uani 1 1 d . . . . .
C20 C 0.4956(4) 0.59868(18) 0.3516(4) 0.0288(11) Uani 1 1 d . . . . .
H20A H 0.5772 0.5849 0.3898 0.043 Uiso 1 1 calc R U . . .
H20B H 0.4894 0.5993 0.2779 0.043 Uiso 1 1 calc R U . . .
H20C H 0.4312 0.5750 0.3638 0.043 Uiso 1 1 calc R U . . .
C21 C 0.4757(4) 0.65390(19) 0.4988(4) 0.0290(11) Uani 1 1 d . . . . .
H21A H 0.4080 0.6303 0.5047 0.044 Uiso 1 1 calc R U . . .
H21B H 0.4626 0.6905 0.5219 0.044 Uiso 1 1 calc R U . . .
H21C H 0.5545 0.6396 0.5417 0.044 Uiso 1 1 calc R U . . .
C22 C 0.3555(4) 0.67907(19) 0.3219(4) 0.0307(12) Uani 1 1 d . . . . .
H22A H 0.2890 0.6531 0.3195 0.046 Uiso 1 1 calc R U . . .
H22B H 0.3612 0.6857 0.2520 0.046 Uiso 1 1 calc R U . . .
H22C H 0.3378 0.7131 0.3520 0.046 Uiso 1 1 calc R U . . .
C23 C 0.7905(4) 0.60138(17) 0.5252(3) 0.0203(10) Uani 1 1 d . . . . .
C24 C 0.8173(4) 0.55983(18) 0.4647(3) 0.0277(11) Uani 1 1 d . . . . .
H24 H 0.8313 0.5685 0.4005 0.033 Uiso 1 1 calc R U . . .
C25 C 0.8241(4) 0.50601(19) 0.4967(4) 0.0332(12) Uani 1 1 d . . . . .
H25 H 0.8458 0.4782 0.4564 0.040 Uiso 1 1 calc R U . . .
C26 C 0.7988(4) 0.49410(19) 0.5872(4) 0.0335(12) Uani 1 1 d . . . . .
C27 C 0.7695(5) 0.53248(19) 0.6482(4) 0.0347(12) Uani 1 1 d . . . . .
H27 H 0.7523 0.5229 0.7107 0.042 Uiso 1 1 calc R U . . .
C28 C 0.7655(4) 0.58652(19) 0.6166(4) 0.0302(12) Uani 1 1 d . . . . .
H28 H 0.7451 0.6138 0.6586 0.036 Uiso 1 1 calc R U . . .
O1S O 0.4127(4) 1.04146(17) 0.7016(3) 0.0641(12) Uani 1 1 d D U . . .
C1S C 0.5191(6) 1.0536(3) 0.7816(5) 0.0705(18) Uani 1 1 d D U . . .
H1S1 H 0.5149 1.0371 0.8472 0.085 Uiso 1 1 calc R U . C 1
H1S2 H 0.5303 1.0932 0.7911 0.085 Uiso 1 1 calc DR U . C 1
C2S C 0.6197(13) 1.0294(10) 0.7457(12) 0.060(4) Uani 0.44(3) 1 d D U P D 1
H2S1 H 0.6604 1.0009 0.7950 0.072 Uiso 0.44(3) 1 calc R U P D 1
H2S2 H 0.6822 1.0577 0.7464 0.072 Uiso 0.44(3) 1 calc R U P D 1
C3S C 0.5772(9) 1.0043(9) 0.6363(16) 0.059(2) Uani 0.44(3) 1 d D U P D 1
H3S1 H 0.6171 1.0213 0.5876 0.071 Uiso 0.44(3) 1 calc R U P D 1
H3S2 H 0.5880 0.9645 0.6366 0.071 Uiso 0.44(3) 1 calc R U P D 1
C4S C 0.4474(6) 1.0206(3) 0.6185(5) 0.0636(17) Uani 1 1 d D U . . .
H4S1 H 0.4284 1.0480 0.5631 0.076 Uiso 1 1 calc R U . D 1
H4S2 H 0.3949 0.9886 0.5925 0.076 Uiso 1 1 calc R U . D 1
C2S' C 0.6292(9) 1.0509(9) 0.7436(10) 0.067(4) Uani 0.56(3) 1 d D U P D 2
H2S3 H 0.7041 1.0391 0.7971 0.080 Uiso 0.56(3) 1 calc R U P D 2
H2S4 H 0.6454 1.0854 0.7123 0.080 Uiso 0.56(3) 1 calc DR U P D 2
C3S' C 0.5796(7) 1.0085(7) 0.6667(15) 0.059(2) Uani 0.56(3) 1 d D U P D 2
H3S3 H 0.5886 0.9725 0.7001 0.071 Uiso 0.56(3) 1 calc R U P D 2
H3S4 H 0.6253 1.0083 0.6139 0.071 Uiso 0.56(3) 1 calc R U P D 2
O2S O -0.0143(10) 1.0323(4) 0.3928(8) 0.100(3) Uani 0.5 1 d D U P E -1
C5S C 0.0428(19) 0.9836(7) 0.4139(12) 0.100(3) Uani 0.5 1 d D U P E -1
H5S1 H 0.1244 0.9837 0.3995 0.120 Uiso 0.5 1 calc R U P E -1
H5S2 H -0.0087 0.9541 0.3744 0.120 Uiso 0.5 1 calc R U P E -1
C6S C 0.0556(16) 0.9788(7) 0.5243(12) 0.086(3) Uani 0.5 1 d D U P E -1
H6S1 H 0.1320 0.9970 0.5648 0.103 Uiso 0.5 1 calc R U P E -1
H6S2 H 0.0591 0.9403 0.5450 0.103 Uiso 0.5 1 calc R U P E -1
C7S C -0.0648(17) 1.0077(7) 0.5428(11) 0.086(3) Uani 0.5 1 d D U P E -1
H7S1 H -0.1253 0.9815 0.5558 0.103 Uiso 0.5 1 calc R U P E -1
H7S2 H -0.0437 1.0351 0.5983 0.103 Uiso 0.5 1 calc R U P E -1
C8S C -0.1048(13) 1.0314(7) 0.4422(11) 0.076(4) Uani 0.5 1 d D U P E -1
H8S1 H -0.1764 1.0107 0.4002 0.092 Uiso 0.5 1 calc R U P E -1
H8S2 H -0.1328 1.0689 0.4484 0.092 Uiso 0.5 1 calc R U P E -1

loop_
_atom_site_aniso_label
_atom_site_aniso_U_11
_atom_site_aniso_U_22
_atom_site_aniso_U_33
_atom_site_aniso_U_23
_atom_site_aniso_U_13
_atom_site_aniso_U_12
Br1 0.0336(3) 0.0224(2) 0.0258(2) -0.0009(2) 0.0125(2) 0.0035(2)
Ni1 0.0231(3) 0.0150(3) 0.0190(3) 0.0010(2) 0.0076(2) 0.0016(3)
P1 0.0291(8) 0.0243(7) 0.0316(7) 0.0003(6) 0.0054(6) 0.0009(6)
F1 0.057(2) 0.0183(15) 0.068(2) 0.0127(14) 0.0261(16) 0.0078(14)
F2 0.059(2) 0.0269(17) 0.0434(18) 0.0024(13) -0.0003(15) 0.0059(14)
F3 0.065(2) 0.048(2) 0.0456(19) 0.0159(15) 0.0147(16) 0.0260(17)
F4 0.063(2) 0.047(2) 0.073(2) 0.0036(17) 0.0383(19) -0.0039(17)
F5 0.080(3) 0.045(2) 0.134(4) 0.022(3) 0.084(3) 0.015(2)
F6 0.060(2) 0.0222(18) 0.066(2) -0.0107(16) -0.0149(18) -0.0060(16)
F7 0.071(3) 0.054(2) 0.0343(18) -0.0115(16) -0.0053(17) -0.004(2)
F5' 0.080(3) 0.045(2) 0.134(4) 0.022(3) 0.084(3) 0.015(2)
F6' 0.060(2) 0.0222(18) 0.066(2) -0.0107(16) -0.0149(18) -0.0060(16)
F7' 0.071(3) 0.054(2) 0.0343(18) -0.0115(16) -0.0053(17) -0.004(2)
N1 0.022(2) 0.019(2) 0.0186(19) 0.0014(16) 0.0063(16) -0.0006(18)
N2 0.022(2) 0.0157(19) 0.021(2) 0.0013(16) 0.0059(17) 0.0007(17)
N3 0.020(2) 0.022(2) 0.0215(19) 0.0004(16) 0.0087(16) 0.0019(17)
N4 0.023(2) 0.0152(19) 0.024(2) -0.0003(16) 0.0071(16) -0.0003(16)
C1 0.024(3) 0.020(2) 0.016(2) 0.0019(19) 0.0071(19) 0.000(2)
C2 0.027(3) 0.018(2) 0.026(2) 0.003(2) 0.006(2) 0.002(2)
C3 0.039(3) 0.014(2) 0.025(3) 0.002(2) 0.010(2) 0.000(2)
C4 0.031(3) 0.021(3) 0.024(2) 0.000(2) 0.010(2) -0.009(2)
C5 0.025(3) 0.024(3) 0.015(2) -0.0004(19) 0.0039(19) -0.003(2)
C6 0.024(3) 0.022(2) 0.025(2) 0.002(2) 0.010(2) -0.002(2)
C7 0.022(3) 0.025(3) 0.023(2) -0.003(2) 0.008(2) 0.005(2)
C8 0.028(3) 0.016(2) 0.024(2) 0.0021(19) 0.008(2) 0.003(2)
C9 0.032(3) 0.029(3) 0.030(3) 0.004(2) 0.012(2) 0.011(2)
C10 0.045(3) 0.029(3) 0.027(3) 0.000(2) 0.016(2) 0.012(3)
C11 0.041(3) 0.022(3) 0.019(2) -0.001(2) 0.002(2) 0.002(2)
C12 0.026(3) 0.012(2) 0.022(2) 0.0044(19) 0.007(2) -0.001(2)
C13 0.019(3) 0.022(3) 0.026(2) 0.001(2) 0.0034(19) -0.001(2)
C14 0.022(3) 0.016(2) 0.028(2) 0.001(2) 0.008(2) 0.003(2)
C15 0.025(3) 0.027(3) 0.022(2) 0.000(2) 0.002(2) 0.002(2)
C16 0.031(3) 0.031(3) 0.028(3) -0.009(2) 0.007(2) -0.003(2)
C17 0.023(3) 0.037(3) 0.037(3) 0.001(2) 0.006(2) 0.003(2)
C18 0.029(3) 0.031(3) 0.024(2) 0.000(2) 0.000(2) 0.003(2)
C19 0.019(3) 0.019(2) 0.036(3) 0.005(2) 0.009(2) -0.004(2)
C20 0.019(3) 0.025(3) 0.043(3) 0.001(2) 0.008(2) -0.005(2)
C21 0.026(3) 0.026(3) 0.039(3) 0.007(2) 0.015(2) -0.001(2)
C22 0.020(3) 0.031(3) 0.040(3) 0.009(2) 0.007(2) 0.000(2)
C23 0.024(3) 0.015(2) 0.021(2) 0.0057(19) 0.0056(19) 0.000(2)
C24 0.032(3) 0.024(3) 0.028(3) 0.004(2) 0.010(2) 0.000(2)
C25 0.038(3) 0.020(3) 0.044(3) 0.000(2) 0.016(3) 0.003(2)
C26 0.031(3) 0.021(3) 0.047(3) 0.011(2) 0.008(2) 0.002(2)
C27 0.048(3) 0.027(3) 0.031(3) 0.009(2) 0.015(2) 0.006(3)
C28 0.031(3) 0.024(3) 0.036(3) 0.000(2) 0.009(2) 0.001(2)
O1S 0.065(2) 0.065(3) 0.065(2) 0.006(2) 0.023(2) 0.011(2)
C1S 0.091(4) 0.058(3) 0.058(3) -0.002(3) 0.013(3) 0.002(3)
C2S 0.056(5) 0.066(6) 0.057(5) 0.023(4) 0.012(4) -0.026(4)
C3S 0.070(3) 0.051(3) 0.067(4) 0.004(3) 0.036(3) 0.002(2)
C4S 0.069(3) 0.050(3) 0.069(3) -0.015(3) 0.015(3) -0.003(3)
C2S' 0.064(5) 0.068(6) 0.061(5) 0.023(4) 0.005(4) -0.024(4)
C3S' 0.070(3) 0.051(3) 0.067(4) 0.004(3) 0.036(3) 0.002(2)
O2S 0.098(4) 0.095(4) 0.112(4) 0.009(3) 0.040(3) 0.009(3)
C5S 0.098(4) 0.095(4) 0.112(4) 0.009(3) 0.040(3) 0.009(3)
C6S 0.089(4) 0.079(4) 0.089(4) -0.001(3) 0.024(3) 0.005(3)
C7S 0.089(4) 0.079(4) 0.089(4) -0.001(3) 0.024(3) 0.005(3)
C8S 0.073(6) 0.073(6) 0.082(5) -0.006(4) 0.019(4) 0.002(4)

loop_
_atom_type_symbol
_atom_type_description
_atom_type_scat_dispersion_real
_atom_type_scat_dispersion_imag
_atom_type_scat_source
C C 0.0033 0.0016 'International Tables Vol C Tables 4.2.6.8 and 6.1.1.4'
H H 0.0000 0.0000 'International Tables Vol C Tables 4.2.6.8 and 6.1.1.4'
N N 0.0061 0.0033 'International Tables Vol C Tables 4.2.6.8 and 6.1.1.4'
F F 0.0171 0.0103 'International Tables Vol C Tables 4.2.6.8 and 6.1.1.4'
P P 0.1023 0.0942 'International Tables Vol C Tables 4.2.6.8 and 6.1.1.4'
Ni Ni 0.3393 1.1124 'International Tables Vol C Tables 4.2.6.8 and 6.1.1.4'
Br Br -0.2901 2.4595 'International Tables Vol C Tables 4.2.6.8 and 6.1.1.4'
O O 0.0106 0.0060 'International Tables Vol C Tables 4.2.6.8 and 6.1.1.4'

loop_
_geom_angle_atom_site_label_1
_geom_angle_atom_site_label_2
_geom_angle_atom_site_label_3
_geom_angle
N2 Ni1 N1 87.46(14)
N2 Ni1 C23 91.43(16)
N1 Ni1 C23 178.50(17)
N2 Ni1 N4 81.53(14)
N1 Ni1 N4 77.82(13)
C23 Ni1 N4 103.02(15)
N2 Ni1 N3 77.82(14)
N1 Ni1 N3 80.07(14)
C23 Ni1 N3 98.71(15)
N4 Ni1 N3 150.25(12)
N2 Ni1 Br1 174.29(10)
N1 Ni1 Br1 86.87(10)
C23 Ni1 Br1 94.25(12)
N4 Ni1 Br1 96.64(9)
N3 Ni1 Br1 101.79(9)
F5 P1 F6 91.9(2)
F5 P1 F3 90.50(19)
F6 P1 F3 89.90(17)
F7' P1 F5' 85(4)
F5 P1 F4 178.9(2)
F6 P1 F4 88.8(2)
F3 P1 F4 90.42(18)
F5 P1 F7 89.9(2)
F6 P1 F7 177.6(2)
F3 P1 F7 91.62(18)
F4 P1 F7 89.4(2)
F7' P1 F2 116(3)
F5 P1 F2 89.81(19)
F6 P1 F2 90.38(16)
F3 P1 F2 179.58(19)
F5' P1 F2 99(3)
F4 P1 F2 89.27(18)
F7 P1 F2 88.09(17)
F7' P1 F6' 155(4)
F5' P1 F6' 86(4)
F2 P1 F6' 89(2)
C5 N1 C1 121.2(4)
C5 N1 Ni1 120.4(3)
C1 N1 Ni1 118.3(3)
C12 N2 C8 120.8(4)
C12 N2 Ni1 119.6(3)
C8 N2 Ni1 119.6(3)
C7 N3 C6 107.3(3)
C7 N3 C15 111.5(3)
C6 N3 C15 111.4(3)
C7 N3 Ni1 99.6(2)
C6 N3 Ni1 103.6(2)
C15 N3 Ni1 122.0(3)
C13 N4 C14 108.8(3)
C13 N4 C19 110.4(3)
C14 N4 C19 110.6(3)
C13 N4 Ni1 102.6(2)
C14 N4 Ni1 99.8(2)
C19 N4 Ni1 123.5(3)
N1 C1 C2 120.5(4)
N1 C1 C14 115.6(4)
C2 C1 C14 123.8(4)
C1 C2 C3 118.8(4)
C1 C2 H2 120.6
C3 C2 H2 120.6
C4 C3 C2 119.8(4)
C4 C3 H3 120.1
C2 C3 H3 120.1
C3 C4 C5 119.2(4)
C3 C4 H4 120.4
C5 C4 H4 120.4
N1 C5 C4 120.3(4)
N1 C5 C6 116.7(4)
C4 C5 C6 122.6(4)
N3 C6 C5 114.0(3)
N3 C6 H6A 108.7
C5 C6 H6A 108.7
N3 C6 H6B 108.7
C5 C6 H6B 108.7
H6A C6 H6B 107.6
N3 C7 C8 110.1(3)
N3 C7 H7A 109.6
C8 C7 H7A 109.6
N3 C7 H7B 109.6
C8 C7 H7B 109.6
H7A C7 H7B 108.2
N2 C8 C9 120.3(4)
N2 C8 C7 115.5(4)
C9 C8 C7 124.2(4)
C10 C9 C8 119.4(4)
C10 C9 H9 120.3
C8 C9 H9 120.3
C11 C10 C9 119.1(4)
C11 C10 H10 120.4
C9 C10 H10 120.4
C10 C11 C12 119.5(4)
C10 C11 H11 120.3
C12 C11 H11 120.3
N2 C12 C11 120.6(4)
N2 C12 C13 117.0(4)
C11 C12 C13 122.1(4)
N4 C13 C12 115.0(3)
N4 C13 H13A 108.5
C12 C13 H13A 108.5
N4 C13 H13B 108.5
C12 C13 H13B 108.5
H13A C13 H13B 107.5
N4 C14 C1 110.8(3)
N4 C14 H14A 109.5
C1 C14 H14A 109.5
N4 C14 H14B 109.5
C1 C14 H14B 109.5
H14A C14 H14B 108.1
C16 C15 C18 109.4(4)
C16 C15 C17 109.1(4)
C18 C15 C17 108.7(4)
C16 C15 N3 109.3(4)
C18 C15 N3 109.3(3)
C17 C15 N3 111.0(4)
C15 C16 H16A 109.5
C15 C16 H16B 109.5
H16A C16 H16B 109.5
C15 C16 H16C 109.5
H16A C16 H16C 109.5
H16B C16 H16C 109.5
C15 C17 H17A 109.5
C15 C17 H17B 109.5
H17A C17 H17B 109.5
C15 C17 H17C 109.5
H17A C17 H17C 109.5
H17B C17 H17C 109.5
C15 C18 H18A 109.5
C15 C18 H18B 109.5
H18A C18 H18B 109.5
C15 C18 H18C 109.5
H18A C18 H18C 109.5
H18B C18 H18C 109.5
C21 C19 C20 109.2(4)
C21 C19 C22 108.9(4)
C20 C19 C22 109.3(4)
C21 C19 N4 110.0(3)
C20 C19 N4 108.5(3)
C22 C19 N4 111.0(3)
C19 C20 H20A 109.5
C19 C20 H20B 109.5
H20A C20 H20B 109.5
C19 C20 H20C 109.5
H20A C20 H20C 109.5
H20B C20 H20C 109.5
C19 C21 H21A 109.5
C19 C21 H21B 109.5
H21A C21 H21B 109.5
C19 C21 H21C 109.5
H21A C21 H21C 109.5
H21B C21 H21C 109.5
C19 C22 H22A 109.5
C19 C22 H22B 109.5
H22A C22 H22B 109.5
C19 C22 H22C 109.5
H22A C22 H22C 109.5
H22B C22 H22C 109.5
C28 C23 C24 117.2(4)
C28 C23 Ni1 122.1(3)
C24 C23 Ni1 120.6(3)
C25 C24 C23 121.3(4)
C25 C24 H24 119.3
C23 C24 H24 119.3
C26 C25 C24 118.5(5)
C26 C25 H25 120.7
C24 C25 H25 120.7
C27 C26 C25 122.9(4)
C27 C26 F1 119.0(4)
C25 C26 F1 118.1(4)
C26 C27 C28 118.2(5)
C26 C27 H27 120.9
C28 C27 H27 120.9
C23 C28 C27 121.8(4)
C23 C28 H28 119.1
C27 C28 H28 119.1
C4S O1S C1S 109.4(5)
O1S C1S C2S' 109.9(7)
O1S C1S C2S 103.1(8)
O1S C1S H1S1 111.1
C2S C1S H1S1 111.1
O1S C1S H1S2 111.1
C2S C1S H1S2 111.1
H1S1 C1S H1S2 109.1
C1S C2S C3S 114.5(10)
C1S C2S H2S1 108.6
C3S C2S H2S1 108.6
C1S C2S H2S2 108.6
C3S C2S H2S2 108.6
H2S1 C2S H2S2 107.6
C4S C3S C2S 94.3(10)
C4S C3S H3S1 112.9
C2S C3S H3S1 112.9
C4S C3S H3S2 112.9
C2S C3S H3S2 112.9
H3S1 C3S H3S2 110.3
O1S C4S C3S 117.4(9)
O1S C4S C3S' 101.1(9)
O1S C4S H4S1 108.0
C3S C4S H4S1 108.0
O1S C4S H4S2 108.0
C3S C4S H4S2 108.0
H4S1 C4S H4S2 107.2
C1S C2S' C3S' 95.1(11)
C1S C2S' H2S3 112.7
C3S' C2S' H2S3 112.7
C1S C2S' H2S4 112.7
C3S' C2S' H2S4 112.7
H2S3 C2S' H2S4 110.2
C2S' C3S' C4S 107.8(9)
C2S' C3S' H3S3 110.1
C4S C3S' H3S3 110.1
C2S' C3S' H3S4 110.1
C4S C3S' H3S4 110.1
H3S3 C3S' H3S4 108.5
C5S O2S C8S 104.8(12)
O2S C5S C6S 101.1(12)
O2S C5S H5S1 111.6
C6S C5S H5S1 111.6
O2S C5S H5S2 111.6
C6S C5S H5S2 111.6
H5S1 C5S H5S2 109.4
C5S C6S C7S 106.0(12)
C5S C6S H6S1 110.5
C7S C6S H6S1 110.5
C5S C6S H6S2 110.5
C7S C6S H6S2 110.5
H6S1 C6S H6S2 108.7
C8S C7S C6S 95.0(13)
C8S C7S H7S1 112.7
C6S C7S H7S1 112.7
C8S C7S H7S2 112.7
C6S C7S H7S2 112.7
H7S1 C7S H7S2 110.2
O2S C8S C7S 113.2(12)
O2S C8S H8S1 108.9
C7S C8S H8S1 108.9
O2S C8S H8S2 108.9
C7S C8S H8S2 108.9
H8S1 C8S H8S2 107.8

loop_
_geom_bond_atom_site_label_1
_geom_bond_atom_site_label_2
_geom_bond_distance
Br1 Ni1 2.3952(7)
Ni1 N2 1.928(3)
Ni1 N1 1.965(3)
Ni1 C23 2.019(4)
Ni1 N4 2.305(3)
Ni1 N3 2.323(3)
P1 F7' 1.43(7)
P1 F5 1.570(4)
P1 F6 1.574(3)
P1 F3 1.580(3)
P1 F5' 1.58(8)
P1 F4 1.588(3)
P1 F7 1.592(3)
P1 F2 1.592(3)
P1 F6' 1.59(8)
F1 C26 1.371(5)
N1 C5 1.336(5)
N1 C1 1.341(5)
N2 C12 1.335(5)
N2 C8 1.343(5)
N3 C7 1.487(5)
N3 C6 1.495(5)
N3 C15 1.537(5)
N4 C13 1.484(5)
N4 C14 1.491(5)
N4 C19 1.545(5)
C1 C2 1.379(6)
C1 C14 1.501(6)
C2 C3 1.384(6)
C2 H2 0.9500
C3 C4 1.370(6)
C3 H3 0.9500
C4 C5 1.383(6)
C4 H4 0.9500
C5 C6 1.499(6)
C6 H6A 0.9900
C6 H6B 0.9900
C7 C8 1.504(6)
C7 H7A 0.9900
C7 H7B 0.9900
C8 C9 1.379(6)
C9 C10 1.378(6)
C9 H9 0.9500
C10 C11 1.375(7)
C10 H10 0.9500
C11 C12 1.378(6)
C11 H11 0.9500
C12 C13 1.493(6)
C13 H13A 0.9900
C13 H13B 0.9900
C14 H14A 0.9900
C14 H14B 0.9900
C15 C16 1.524(6)
C15 C18 1.530(6)
C15 C17 1.536(6)
C16 H16A 0.9800
C16 H16B 0.9800
C16 H16C 0.9800
C17 H17A 0.9800
C17 H17B 0.9800
C17 H17C 0.9800
C18 H18A 0.9800
C18 H18B 0.9800
C18 H18C 0.9800
C19 C21 1.513(6)
C19 C20 1.526(6)
C19 C22 1.535(6)
C20 H20A 0.9800
C20 H20B 0.9800
C20 H20C 0.9800
C21 H21A 0.9800
C21 H21B 0.9800
C21 H21C 0.9800
C22 H22A 0.9800
C22 H22B 0.9800
C22 H22C 0.9800
C23 C28 1.392(6)
C23 C24 1.398(6)
C24 C25 1.393(6)
C24 H24 0.9500
C25 C26 1.365(7)
C25 H25 0.9500
C26 C27 1.357(7)
C27 C28 1.398(6)
C27 H27 0.9500
C28 H28 0.9500
O1S C4S 1.390(7)
O1S C1S 1.405(7)
C1S C2S' 1.469(6)
C1S C2S 1.477(6)
C1S H1S1 0.9900
C1S H1S2 0.9900
C2S C3S 1.554(18)
C2S H2S1 0.9900
C2S H2S2 0.9900
C3S C4S 1.468(6)
C3S H3S1 0.9900
C3S H3S2 0.9900
C4S C3S' 1.478(6)
C4S H4S1 0.9900
C4S H4S2 0.9900
C2S' C3S' 1.473(6)
C2S' H2S3 0.9900
C2S' H2S4 0.9900
C3S' H3S3 0.9900
C3S' H3S4 0.9900
O2S C5S 1.357(15)
O2S C8S 1.365(14)
C5S C6S 1.466(16)
C5S H5S1 0.9900
C5S H5S2 0.9900
C6S C7S 1.612(18)
C6S H6S1 0.9900
C6S H6S2 0.9900
C7S C8S 1.434(15)
C7S H7S1 0.9900
C7S H7S2 0.9900
C8S H8S1 0.9900
C8S H8S2 0.9900

loop_
_geom_torsion_atom_site_label_1
_geom_torsion_atom_site_label_2
_geom_torsion_atom_site_label_3
_geom_torsion_atom_site_label_4
_geom_torsion
C5 N1 C1 C2 -2.2(6)
Ni1 N1 C1 C2 174.8(3)
C5 N1 C1 C14 177.1(4)
Ni1 N1 C1 C14 -5.9(5)
N1 C1 C2 C3 -0.7(6)
C14 C1 C2 C3 180.0(4)
C1 C2 C3 C4 2.3(6)
C2 C3 C4 C5 -1.1(6)
C1 N1 C5 C4 3.5(6)
Ni1 N1 C5 C4 -173.4(3)
C1 N1 C5 C6 -170.1(4)
Ni1 N1 C5 C6 12.9(5)
C3 C4 C5 N1 -1.9(6)
C3 C4 C5 C6 171.4(4)
C7 N3 C6 C5 127.4(4)
C15 N3 C6 C5 -110.3(4)
Ni1 N3 C6 C5 22.6(4)
N1 C5 C6 N3 -25.4(5)
C4 C5 C6 N3 161.2(4)
C6 N3 C7 C8 -66.6(4)
C15 N3 C7 C8 171.1(3)
Ni1 N3 C7 C8 41.0(4)
C12 N2 C8 C9 -3.3(6)
Ni1 N2 C8 C9 176.9(3)
C12 N2 C8 C7 176.5(4)
Ni1 N2 C8 C7 -3.3(5)
N3 C7 C8 N2 -30.6(5)
N3 C7 C8 C9 149.2(4)
N2 C8 C9 C10 -1.2(7)
C7 C8 C9 C10 179.1(4)
C8 C9 C10 C11 3.4(7)
C9 C10 C11 C12 -1.3(7)
C8 N2 C12 C11 5.5(6)
Ni1 N2 C12 C11 -174.7(3)
C8 N2 C12 C13 -168.0(4)
Ni1 N2 C12 C13 11.8(5)
C10 C11 C12 N2 -3.2(7)
C10 C11 C12 C13 170.0(4)
C14 N4 C13 C12 125.5(4)
C19 N4 C13 C12 -112.9(4)
Ni1 N4 C13 C12 20.4(4)
N2 C12 C13 N4 -23.2(5)
C11 C12 C13 N4 163.4(4)
C13 N4 C14 C1 -66.2(4)
C19 N4 C14 C1 172.4(3)
Ni1 N4 C14 C1 40.9(3)
N1 C1 C14 N4 -28.4(5)
C2 C1 C14 N4 150.9(4)
C7 N3 C15 C16 168.6(4)
C6 N3 C15 C16 48.8(5)
Ni1 N3 C15 C16 -74.2(4)
C7 N3 C15 C18 -71.7(4)
C6 N3 C15 C18 168.5(3)
Ni1 N3 C15 C18 45.6(4)
C7 N3 C15 C17 48.3(5)
C6 N3 C15 C17 -71.6(4)
Ni1 N3 C15 C17 165.5(3)
C13 N4 C19 C21 172.2(3)
C14 N4 C19 C21 -67.4(4)
Ni1 N4 C19 C21 50.5(4)
C13 N4 C19 C20 52.8(4)
C14 N4 C19 C20 173.3(3)
Ni1 N4 C19 C20 -68.9(4)
C13 N4 C19 C22 -67.3(4)
C14 N4 C19 C22 53.2(5)
Ni1 N4 C19 C22 171.0(3)
C28 C23 C24 C25 -2.7(7)
Ni1 C23 C24 C25 177.3(4)
C23 C24 C25 C26 2.7(7)
C24 C25 C26 C27 -1.2(8)
C24 C25 C26 F1 178.6(4)
C25 C26 C27 C28 -0.1(8)
F1 C26 C27 C28 -179.9(4)
C24 C23 C28 C27 1.4(7)
Ni1 C23 C28 C27 -178.6(4)
C26 C27 C28 C23 0.0(7)
C4S O1S C1S C2S' 11.7(12)
C4S O1S C1S C2S -9.4(12)
O1S C1S C2S C3S 4(2)
C2S' C1S C2S C3S -108(4)
C1S C2S C3S C4S 3(2)
C1S O1S C4S C3S 13.1(13)
C1S O1S C4S C3S' 14.0(9)
C2S C3S C4S O1S -9.3(19)
C2S C3S C4S C3S' -13(5)
O1S C1S C2S' C3S' -31.2(16)
C2S C1S C2S' C3S' 43(2)
C1S C2S' C3S' C4S 40.2(19)
O1S C4S C3S' C2S' -35.6(16)
C3S C4S C3S' C2S' 141(6)
C8S O2S C5S C6S -44.5(17)
O2S C5S C6S C7S 34(2)
C5S C6S C7S C8S -11(2)
C5S O2S C8S C7S 41.3(18)
C6S C7S C8S O2S -16.7(19)
